data_4109189
loop_
_publ_author_name
'Fr\'ed\'eric de Montigny'
'Ram\'on Macias'
'Bruce C. Noll'
'Thomas P. Fehlner'
'Karine Costuas'
'Jean-Yves Saillard'
'Jean-Fran\,cois Halet'

_publ_section_title
;
 Metallaborane Reactivity. A Stoichiometric Mechanism for the Insertion of
 Two Alkynes into an Iridaborane Framework via a Disposable Molybdenum
 Chaperone
;
_journal_name_full 'Journal of the American Chemical Society'
_journal_page_first 3392
_journal_page_last 3401
_journal_paper_doi 10.1021/ja068999z
_journal_volume 129
_journal_year 2007
_chemical_compound_source synthesized
_chemical_formula_moiety '2(C38 H38 B3 Ir), C6 H14, 0.5(C14 H14)'
_chemical_formula_sum 'C89 H97 B6 Ir2'
_chemical_formula_weight 1615.93
_space_group_IT_number 2
_symmetry_cell_setting triclinic
_symmetry_Int_Tables_number 2
_symmetry_space_group_name_Hall '-P 1'
_symmetry_space_group_name_H-M 'P -1'
_atom_sites_solution_hydrogens geom
_atom_sites_solution_primary direct
_atom_sites_solution_secondary difmap
_audit_creation_method SHELXL-97
_cell_angle_alpha 84.8800(19)
_cell_angle_beta 80.900(2)
_cell_angle_gamma 82.220(2)
_cell_formula_units_Z 2
_cell_length_a 11.4500(4)
_cell_length_b 16.0200(5)
_cell_length_c 20.6100(7)
_cell_measurement_reflns_used 7238
_cell_measurement_temperature 100(2)
_cell_measurement_theta_max 30.5669
_cell_measurement_theta_min 2.3537
_cell_volume 3689.6(2)
_computing_cell_refinement 'APEX2/SAINT (Bruker, 2004)'
_computing_data_collection 'APEX2 (Bruker, 2004)'
_computing_data_reduction 'SAINT/XPREP (Bruker, 2004; Sheldrick, 2003)'
_computing_molecular_graphics 'XP (Sheldrick, 1998)'
_computing_publication_material 'enCIFer (CCDC, 2004)'
_computing_structure_refinement 'XL (Sheldrick, 2001)'
_computing_structure_solution 'XS (Sheldrick, 2001)'
_diffrn_ambient_temperature 100(2)
_diffrn_detector_area_resol_mean 8.33
_diffrn_measured_fraction_theta_full 0.986
_diffrn_measured_fraction_theta_max 0.986
_diffrn_measurement_device_type 'Bruker SMART Apex CCD diffractometer'
_diffrn_measurement_method '\f and \w scans'
_diffrn_radiation_monochromator graphite
_diffrn_radiation_probe x-ray
_diffrn_radiation_type MoK\a
_diffrn_radiation_wavelength 0.71073
_diffrn_reflns_av_R_equivalents 0.0657
_diffrn_reflns_av_sigmaI/netI 0.0738
_diffrn_reflns_limit_h_max 15
_diffrn_reflns_limit_h_min -15
_diffrn_reflns_limit_k_max 21
_diffrn_reflns_limit_k_min -21
_diffrn_reflns_limit_l_max 27
_diffrn_reflns_limit_l_min -27
_diffrn_reflns_number 65043
_diffrn_reflns_theta_full 28.28
_diffrn_reflns_theta_max 28.28
_diffrn_reflns_theta_min 1.29
_diffrn_source 'fine-focus sealed tube'
_diffrn_source_type 'Siemens KFFMO2K-90'
_exptl_absorpt_coefficient_mu 3.649
_exptl_absorpt_correction_T_max 0.8860
_exptl_absorpt_correction_T_min 0.3744
_exptl_absorpt_correction_type multi-scan
_exptl_absorpt_process_details 'Sheldrick, G. M. (2004). SADABS. University of G\"ottingen, Germany.'
_exptl_crystal_colour yellow
_exptl_crystal_density_diffrn 1.455
_exptl_crystal_description 'triangular plate'
_exptl_crystal_F_000 1630
_exptl_crystal_size_max 0.34
_exptl_crystal_size_mid 0.09
_exptl_crystal_size_min 0.03
_refine_diff_density_max 2.056
_refine_diff_density_min -1.496
_refine_diff_density_rms 0.174
_refine_ls_extinction_method none
_refine_ls_goodness_of_fit_ref 0.981
_refine_ls_hydrogen_treatment mixed
_refine_ls_matrix_type full
_refine_ls_number_parameters 845
_refine_ls_number_reflns 18074
_refine_ls_number_restraints 0
_refine_ls_restrained_S_all 0.981
_refine_ls_R_factor_all 0.0630
_refine_ls_R_factor_gt 0.0394
_refine_ls_shift/su_max 0.014
_refine_ls_shift/su_mean 0.000
_refine_ls_structure_factor_coef Fsqd
_refine_ls_weighting_details 'calc w=1/[\s^2^(Fo^2^)+(0.0418P)^2^+0.0000P] where P=(Fo^2^+2Fc^2^)/3'
_refine_ls_weighting_scheme calc
_refine_ls_wR_factor_gt 0.0863
_refine_ls_wR_factor_ref 0.0945
_reflns_number_gt 13037
_reflns_number_total 18074
_reflns_threshold_expression >2sigma(I)
_cod_data_source_file ja068999zsi20061215_010253.cif
_cod_data_source_block bcn215sx
_cod_database_code 4109189

loop_
_symmetry_equiv_pos_as_xyz
'x, y, z'
'-x, -y, -z'

loop_
_atom_site_label
_atom_site_type_symbol
_atom_site_fract_x
_atom_site_fract_y
_atom_site_fract_z
_atom_site_U_iso_or_equiv
_atom_site_adp_type
_atom_site_occupancy
_atom_site_symmetry_multiplicity
_atom_site_calc_flag
_atom_site_refinement_flags
Ir1 Ir -0.117947(16) 0.686476(11) 0.879606(9) 0.01394(5) Uani 1 1 d .
B1 B 0.0060(5) 0.7594(3) 0.8053(3) 0.0165(11) Uani 1 1 d .
H1 H -0.030(4) 0.788(3) 0.757(2) 0.020 Uiso 1 1 d .
B2 B 0.0474(5) 0.6420(3) 0.8282(3) 0.0150(11) Uani 1 1 d .
H2 H 0.050(4) 0.598(3) 0.805(2) 0.018 Uiso 1 1 d .
B3 B 0.0603(5) 0.6663(3) 0.9174(3) 0.0166(12) Uani 1 1 d .
H3 H 0.073(4) 0.616(3) 0.952(2) 0.020 Uiso 1 1 d .
C1 C -0.2008(5) 0.5702(3) 0.9052(3) 0.0218(11) Uani 1 1 d .
C2 C -0.2544(4) 0.6304(3) 0.9530(3) 0.0228(11) Uani 1 1 d .
C3 C -0.3165(4) 0.7006(3) 0.9192(3) 0.0217(11) Uani 1 1 d .
C4 C -0.2972(4) 0.6863(3) 0.8505(3) 0.0236(12) Uani 1 1 d .
C5 C -0.2271(4) 0.6051(3) 0.8414(3) 0.0226(11) Uani 1 1 d .
C6 C -0.1351(5) 0.4847(3) 0.9191(3) 0.0342(15) Uani 1 1 d .
H6A H -0.1923 0.4450 0.9364 0.051 Uiso 1 1 calc R
H6B H -0.0824 0.4882 0.9517 0.051 Uiso 1 1 calc R
H6C H -0.0874 0.4649 0.8783 0.051 Uiso 1 1 calc R
C7 C -0.2514(5) 0.6178(4) 1.0259(3) 0.0343(14) Uani 1 1 d .
H7A H -0.2562 0.6728 1.0441 0.051 Uiso 1 1 calc R
H7B H -0.1769 0.5834 1.0340 0.051 Uiso 1 1 calc R
H7C H -0.3192 0.5889 1.0471 0.051 Uiso 1 1 calc R
C8 C -0.3924(5) 0.7749(3) 0.9494(3) 0.0349(14) Uani 1 1 d .
H8A H -0.4764 0.7658 0.9549 0.052 Uiso 1 1 calc R
H8B H -0.3802 0.8260 0.9207 0.052 Uiso 1 1 calc R
H8C H -0.3701 0.7814 0.9925 0.052 Uiso 1 1 calc R
C9 C -0.3543(5) 0.7394(4) 0.7970(3) 0.0346(15) Uani 1 1 d .
H9A H -0.4204 0.7125 0.7868 0.052 Uiso 1 1 calc R
H9B H -0.2950 0.7446 0.7575 0.052 Uiso 1 1 calc R
H9C H -0.3844 0.7957 0.8121 0.052 Uiso 1 1 calc R
C10 C -0.1982(5) 0.5613(4) 0.7793(3) 0.0338(14) Uani 1 1 d .
H10A H -0.1252 0.5219 0.7804 0.051 Uiso 1 1 calc R
H10B H -0.1864 0.6031 0.7418 0.051 Uiso 1 1 calc R
H10C H -0.2641 0.5302 0.7746 0.051 Uiso 1 1 calc R
C11 C 0.1447(4) 0.7158(3) 0.8007(2) 0.0154(10) Uani 1 1 d .
C12 C 0.2260(4) 0.7229(3) 0.7381(2) 0.0162(10) Uani 1 1 d .
C13 C 0.1857(5) 0.7163(3) 0.6786(3) 0.0245(12) Uani 1 1 d .
H13 H 0.1055 0.7067 0.6789 0.029 Uiso 1 1 calc R
C14 C 0.2602(5) 0.7235(3) 0.6187(3) 0.0281(13) Uani 1 1 d .
H14 H 0.2311 0.7185 0.5787 0.034 Uiso 1 1 calc R
C15 C 0.3779(5) 0.7381(3) 0.6176(3) 0.0317(13) Uani 1 1 d .
H15 H 0.4295 0.7430 0.5769 0.038 Uiso 1 1 calc R
C16 C 0.4189(5) 0.7454(3) 0.6762(3) 0.0294(13) Uani 1 1 d .
H16 H 0.4989 0.7555 0.6755 0.035 Uiso 1 1 calc R
C17 C 0.3447(4) 0.7381(3) 0.7358(2) 0.0205(11) Uani 1 1 d .
H17 H 0.3743 0.7434 0.7756 0.025 Uiso 1 1 calc R
C18 C 0.1706(4) 0.6700(3) 0.8587(2) 0.0159(10) Uani 1 1 d .
C19 C 0.2870(4) 0.6183(3) 0.8677(2) 0.0174(10) Uani 1 1 d .
C20 C 0.3405(5) 0.5551(3) 0.8251(3) 0.0219(11) Uani 1 1 d .
H20 H 0.3040 0.5461 0.7885 0.026 Uiso 1 1 calc R
C21 C 0.4467(5) 0.5058(3) 0.8363(3) 0.0243(12) Uani 1 1 d .
H21 H 0.4818 0.4629 0.8077 0.029 Uiso 1 1 calc R
C22 C 0.5006(5) 0.5201(3) 0.8897(3) 0.0246(12) Uani 1 1 d .
H22 H 0.5729 0.4869 0.8976 0.029 Uiso 1 1 calc R
C23 C 0.4496(5) 0.5818(3) 0.9309(3) 0.0260(12) Uani 1 1 d .
H23 H 0.4879 0.5916 0.9667 0.031 Uiso 1 1 calc R
C24 C 0.3420(4) 0.6309(3) 0.9211(3) 0.0218(11) Uani 1 1 d .
H24 H 0.3068 0.6725 0.9508 0.026 Uiso 1 1 calc R
C25 C -0.0132(4) 0.7558(3) 0.9300(2) 0.0160(10) Uani 1 1 d .
C26 C -0.0546(5) 0.7811(3) 0.9989(2) 0.0194(11) Uani 1 1 d .
C27 C 0.0125(5) 0.7470(3) 1.0492(3) 0.0251(12) Uani 1 1 d .
H27 H 0.0837 0.7099 1.0384 0.030 Uiso 1 1 calc R
C28 C -0.0245(5) 0.7670(3) 1.1144(2) 0.0295(13) Uani 1 1 d .
H28 H 0.0214 0.7432 1.1477 0.035 Uiso 1 1 calc R
C29 C -0.1270(5) 0.8211(3) 1.1309(3) 0.0319(13) Uani 1 1 d .
H29 H -0.1519 0.8347 1.1753 0.038 Uiso 1 1 calc R
C30 C -0.1938(5) 0.8557(3) 1.0823(3) 0.0300(13) Uani 1 1 d .
H30 H -0.2644 0.8932 1.0935 0.036 Uiso 1 1 calc R
C31 C -0.1587(5) 0.8361(3) 1.0178(3) 0.0241(12) Uani 1 1 d .
H31 H -0.2059 0.8603 0.9853 0.029 Uiso 1 1 calc R
C32 C -0.0404(4) 0.8042(3) 0.8722(2) 0.0156(10) Uani 1 1 d .
C33 C -0.0968(4) 0.8937(3) 0.8671(2) 0.0188(10) Uani 1 1 d .
C34 C -0.1868(5) 0.9199(3) 0.8292(3) 0.0250(12) Uani 1 1 d .
H34 H -0.2174 0.8791 0.8079 0.030 Uiso 1 1 calc R
C35 C -0.2335(5) 1.0048(4) 0.8217(3) 0.0371(15) Uani 1 1 d .
H35 H -0.2942 1.0217 0.7950 0.045 Uiso 1 1 calc R
C36 C -0.1906(5) 1.0637(3) 0.8533(3) 0.0368(15) Uani 1 1 d .
H36 H -0.2226 1.1215 0.8485 0.044 Uiso 1 1 calc R
C37 C -0.1013(6) 1.0401(3) 0.8922(3) 0.0372(15) Uani 1 1 d .
H37 H -0.0725 1.0812 0.9139 0.045 Uiso 1 1 calc R
C38 C -0.0545(5) 0.9555(3) 0.8987(3) 0.0239(11) Uani 1 1 d .
H38 H 0.0070 0.9391 0.9250 0.029 Uiso 1 1 calc R
Ir2 Ir 0.074482(17) 0.317861(11) 0.616428(9) 0.01597(6) Uani 1 1 d .
B4 B -0.0535(5) 0.2512(4) 0.6940(3) 0.0205(13) Uani 1 1 d .
H4 H -0.032(4) 0.232(3) 0.747(2) 0.025 Uiso 1 1 d .
B5 B -0.0948(5) 0.3670(4) 0.6620(3) 0.0200(12) Uani 1 1 d .
H5 H -0.0599 0.3985 0.6894 0.024 Uiso 1 1 d .
B6 B -0.1024(5) 0.3298(3) 0.5745(3) 0.0184(12) Uani 1 1 d .
H6 H -0.116(4) 0.374(3) 0.531(2) 0.022 Uiso 1 1 d .
C39 C 0.1629(5) 0.4314(3) 0.6153(3) 0.0243(12) Uani 1 1 d .
C40 C 0.2076(5) 0.3929(3) 0.5541(3) 0.0246(12) Uani 1 1 d .
C41 C 0.2688(4) 0.3102(3) 0.5697(3) 0.0237(12) Uani 1 1 d .
C42 C 0.2590(4) 0.2978(3) 0.6404(3) 0.0225(11) Uani 1 1 d .
C43 C 0.1956(4) 0.3728(3) 0.6683(3) 0.0236(12) Uani 1 1 d .
C44 C 0.1031(5) 0.5198(3) 0.6213(3) 0.0315(13) Uani 1 1 d .
H44A H 0.0521 0.5238 0.6641 0.047 Uiso 1 1 calc R
H44B H 0.0544 0.5351 0.5860 0.047 Uiso 1 1 calc R
H44C H 0.1636 0.5584 0.6177 0.047 Uiso 1 1 calc R
C45 C 0.2050(5) 0.4354(3) 0.4866(3) 0.0314(13) Uani 1 1 d .
H45A H 0.2633 0.4761 0.4781 0.047 Uiso 1 1 calc R
H45B H 0.1252 0.4650 0.4836 0.047 Uiso 1 1 calc R
H45C H 0.2249 0.3930 0.4539 0.047 Uiso 1 1 calc R
C46 C 0.3391(5) 0.2523(3) 0.5202(3) 0.0318(13) Uani 1 1 d .
H46A H 0.4165 0.2722 0.5042 0.048 Uiso 1 1 calc R
H46B H 0.2952 0.2520 0.4831 0.048 Uiso 1 1 calc R
H46C H 0.3515 0.1950 0.5410 0.048 Uiso 1 1 calc R
C47 C 0.3164(5) 0.2226(4) 0.6782(3) 0.0359(15) Uani 1 1 d .
H47A H 0.3976 0.2318 0.6828 0.054 Uiso 1 1 calc R
H47B H 0.3194 0.1718 0.6545 0.054 Uiso 1 1 calc R
H47C H 0.2697 0.2153 0.7220 0.054 Uiso 1 1 calc R
C48 C 0.1769(6) 0.3887(4) 0.7393(3) 0.0362(15) Uani 1 1 d .
H48A H 0.1601 0.3367 0.7658 0.054 Uiso 1 1 calc R
H48B H 0.1095 0.4328 0.7485 0.054 Uiso 1 1 calc R
H48C H 0.2489 0.4073 0.7506 0.054 Uiso 1 1 calc R
C49 C -0.1909(4) 0.2924(3) 0.6927(2) 0.0159(10) Uani 1 1 d .
C50 C -0.2782(5) 0.2880(3) 0.7537(2) 0.0207(11) Uani 1 1 d .
C51 C -0.2568(5) 0.3143(3) 0.8127(3) 0.0226(11) Uani 1 1 d .
H51 H -0.1862 0.3390 0.8136 0.027 Uiso 1 1 calc R
C52 C -0.3369(5) 0.3051(3) 0.8705(3) 0.0317(13) Uani 1 1 d .
H52 H -0.3206 0.3241 0.9101 0.038 Uiso 1 1 calc R
C53 C -0.4385(6) 0.2691(4) 0.8708(3) 0.0394(16) Uani 1 1 d .
H53 H -0.4919 0.2618 0.9106 0.047 Uiso 1 1 calc R
C54 C -0.4628(5) 0.2430(4) 0.8116(3) 0.0404(16) Uani 1 1 d .
H54 H -0.5341 0.2191 0.8111 0.049 Uiso 1 1 calc R
C55 C -0.3833(5) 0.2521(4) 0.7540(3) 0.0303(13) Uani 1 1 d .
H55 H -0.4003 0.2338 0.7143 0.036 Uiso 1 1 calc R
C56 C -0.2150(4) 0.3319(3) 0.6326(2) 0.0173(10) Uani 1 1 d .
C57 C -0.3303(4) 0.3828(3) 0.6226(2) 0.0180(10) Uani 1 1 d .
C58 C -0.3834(5) 0.4449(3) 0.6636(3) 0.0263(12) Uani 1 1 d .
H58 H -0.3474 0.4536 0.7005 0.032 Uiso 1 1 calc R
C59 C -0.4886(5) 0.4954(3) 0.6525(3) 0.0277(12) Uani 1 1 d .
H59 H -0.5227 0.5386 0.6809 0.033 Uiso 1 1 calc R
C60 C -0.5430(5) 0.4815(3) 0.5991(3) 0.0291(13) Uani 1 1 d .
H60 H -0.6151 0.5149 0.5912 0.035 Uiso 1 1 calc R
C61 C -0.4918(5) 0.4192(3) 0.5578(3) 0.0262(12) Uani 1 1 d .
H61 H -0.5293 0.4094 0.5218 0.031 Uiso 1 1 calc R
C62 C -0.3847(4) 0.3704(3) 0.5688(2) 0.0212(11) Uani 1 1 d .
H62 H -0.3489 0.3286 0.5394 0.025 Uiso 1 1 calc R
C63 C -0.0241(4) 0.2388(3) 0.5705(2) 0.0154(10) Uani 1 1 d .
C64 C 0.0078(4) 0.2038(3) 0.5049(2) 0.0179(10) Uani 1 1 d .
C65 C -0.0228(5) 0.1257(3) 0.4940(2) 0.0229(11) Uani 1 1 d .
H65 H -0.0617 0.0931 0.5297 0.027 Uiso 1 1 calc R
C66 C 0.0022(5) 0.0944(3) 0.4320(3) 0.0270(13) Uani 1 1 d .
H66 H -0.0197 0.0410 0.4256 0.032 Uiso 1 1 calc R
C67 C 0.0592(5) 0.1410(3) 0.3794(3) 0.0308(13) Uani 1 1 d .
H67 H 0.0773 0.1192 0.3372 0.037 Uiso 1 1 calc R
C68 C 0.0898(5) 0.2195(3) 0.3886(2) 0.0263(12) Uani 1 1 d .
H68 H 0.1289 0.2516 0.3527 0.032 Uiso 1 1 calc R
C69 C 0.0629(4) 0.2507(3) 0.4507(2) 0.0207(11) Uani 1 1 d .
H69 H 0.0822 0.3050 0.4566 0.025 Uiso 1 1 calc R
C70 C -0.0007(4) 0.1985(3) 0.6323(2) 0.0162(10) Uani 1 1 d .
C71 C 0.0693(4) 0.1142(3) 0.6426(2) 0.0154(10) Uani 1 1 d .
C72 C 0.1685(4) 0.0845(3) 0.5990(2) 0.0207(11) Uani 1 1 d .
H72 H 0.1920 0.1176 0.5597 0.025 Uiso 1 1 calc R
C73 C 0.2344(5) 0.0059(3) 0.6123(3) 0.0257(12) Uani 1 1 d .
H73 H 0.3023 -0.0134 0.5821 0.031 Uiso 1 1 calc R
C74 C 0.2015(5) -0.0434(3) 0.6687(3) 0.0301(14) Uani 1 1 d .
H74 H 0.2467 -0.0962 0.6777 0.036 Uiso 1 1 calc R
C75 C 0.1020(5) -0.0154(3) 0.7122(3) 0.0282(13) Uani 1 1 d .
H75 H 0.0780 -0.0492 0.7510 0.034 Uiso 1 1 calc R
C76 C 0.0369(5) 0.0627(3) 0.6988(2) 0.0221(11) Uani 1 1 d .
H76 H -0.0314 0.0813 0.7289 0.026 Uiso 1 1 calc R
C77 C 0.5805(5) 0.0408(4) 0.0649(3) 0.0337(14) Uani 1 1 d .
C78 C 0.6675(5) 0.0879(4) 0.0319(3) 0.0366(14) Uani 1 1 d .
H78 H 0.6765 0.0963 -0.0147 0.044 Uiso 1 1 calc R
C79 C 0.7417(6) 0.1231(4) 0.0661(4) 0.0449(17) Uani 1 1 d .
H79 H 0.8004 0.1558 0.0429 0.054 Uiso 1 1 calc R
C80 C 0.7303(6) 0.1108(4) 0.1336(4) 0.0503(19) Uani 1 1 d .
H80 H 0.7821 0.1340 0.1570 0.060 Uiso 1 1 calc R
C81 C 0.6441(6) 0.0651(5) 0.1672(4) 0.0499(19) Uani 1 1 d .
H81 H 0.6351 0.0573 0.2139 0.060 Uiso 1 1 calc R
C82 C 0.5706(6) 0.0305(4) 0.1332(3) 0.0398(15) Uani 1 1 d .
H82 H 0.5114 -0.0012 0.1569 0.048 Uiso 1 1 calc R
C83 C 0.4985(6) 0.0008(4) 0.0316(3) 0.0386(15) Uani 1 1 d .
H83 H 0.4382 -0.0264 0.0591 0.046 Uiso 1 1 calc R

loop_
_atom_site_aniso_label
_atom_site_aniso_U_11
_atom_site_aniso_U_22
_atom_site_aniso_U_33
_atom_site_aniso_U_23
_atom_site_aniso_U_13
_atom_site_aniso_U_12
Ir1 0.01176(11) 0.01403(9) 0.01496(10) 0.00134(7) -0.00095(8) -0.00043(7)
B1 0.011(3) 0.021(3) 0.017(3) -0.001(2) -0.003(2) 0.000(2)
B2 0.017(3) 0.012(2) 0.015(3) -0.005(2) 0.000(2) 0.000(2)
B3 0.016(3) 0.019(3) 0.014(3) 0.001(2) -0.004(2) 0.001(2)
C1 0.019(3) 0.014(2) 0.033(3) 0.001(2) -0.003(2) -0.007(2)
C2 0.014(3) 0.030(3) 0.024(3) 0.001(2) 0.001(2) -0.010(2)
C3 0.007(2) 0.028(3) 0.028(3) -0.001(2) 0.003(2) -0.001(2)
C4 0.010(3) 0.029(3) 0.031(3) 0.004(2) -0.005(2) -0.004(2)
C5 0.016(3) 0.027(3) 0.026(3) -0.002(2) -0.003(2) -0.006(2)
C6 0.026(3) 0.022(3) 0.054(4) 0.010(3) -0.009(3) -0.006(2)
C7 0.033(4) 0.042(3) 0.027(3) 0.006(3) 0.002(3) -0.014(3)
C8 0.016(3) 0.031(3) 0.054(4) -0.005(3) 0.003(3) 0.004(2)
C9 0.022(3) 0.045(3) 0.038(3) 0.012(3) -0.014(3) -0.008(3)
C10 0.033(4) 0.044(3) 0.028(3) -0.008(3) -0.001(3) -0.018(3)
C11 0.018(3) 0.014(2) 0.014(2) -0.0018(18) -0.001(2) -0.0042(19)
C12 0.017(3) 0.010(2) 0.019(3) -0.0005(18) 0.001(2) 0.0032(19)
C13 0.029(3) 0.017(2) 0.026(3) 0.001(2) -0.001(2) -0.006(2)
C14 0.036(4) 0.029(3) 0.019(3) -0.001(2) 0.001(2) -0.006(3)
C15 0.028(3) 0.032(3) 0.028(3) 0.002(2) 0.014(3) 0.000(3)
C16 0.014(3) 0.033(3) 0.036(3) 0.006(3) 0.006(2) -0.002(2)
C17 0.018(3) 0.019(2) 0.022(3) 0.001(2) -0.001(2) 0.003(2)
C18 0.015(3) 0.011(2) 0.023(3) -0.0016(19) -0.006(2) -0.0037(19)
C19 0.013(3) 0.015(2) 0.023(3) 0.009(2) -0.003(2) -0.0061(19)
C20 0.021(3) 0.020(2) 0.024(3) -0.001(2) -0.001(2) 0.002(2)
C21 0.021(3) 0.021(3) 0.028(3) 0.000(2) 0.002(2) 0.001(2)
C22 0.013(3) 0.018(2) 0.040(3) 0.006(2) 0.000(2) -0.001(2)
C23 0.020(3) 0.025(3) 0.035(3) 0.007(2) -0.012(3) -0.007(2)
C24 0.018(3) 0.023(3) 0.025(3) 0.000(2) -0.005(2) -0.004(2)
C25 0.008(2) 0.023(2) 0.016(2) -0.0018(19) 0.0007(19) -0.0007(19)
C26 0.021(3) 0.022(2) 0.014(2) -0.002(2) 0.002(2) -0.005(2)
C27 0.027(3) 0.024(3) 0.024(3) -0.003(2) -0.005(2) -0.002(2)
C28 0.044(4) 0.034(3) 0.011(3) -0.001(2) -0.008(2) -0.003(3)
C29 0.044(4) 0.030(3) 0.019(3) -0.002(2) 0.001(3) -0.005(3)
C30 0.033(3) 0.027(3) 0.024(3) -0.003(2) 0.009(3) 0.003(2)
C31 0.025(3) 0.022(3) 0.024(3) 0.001(2) -0.001(2) 0.002(2)
C32 0.011(2) 0.017(2) 0.018(2) -0.0023(19) 0.001(2) -0.0022(19)
C33 0.021(3) 0.015(2) 0.017(2) 0.0026(19) 0.007(2) 0.000(2)
C34 0.020(3) 0.020(2) 0.031(3) 0.004(2) 0.001(2) 0.001(2)
C35 0.031(4) 0.032(3) 0.039(4) 0.019(3) 0.002(3) 0.007(3)
C36 0.034(4) 0.014(3) 0.051(4) 0.010(3) 0.012(3) 0.009(2)
C37 0.043(4) 0.017(3) 0.043(4) -0.002(3) 0.016(3) 0.001(3)
C38 0.025(3) 0.018(2) 0.025(3) -0.004(2) 0.007(2) 0.001(2)
Ir2 0.01375(11) 0.01395(9) 0.01967(11) -0.00241(8) 0.00021(8) -0.00212(7)
B4 0.020(3) 0.024(3) 0.018(3) 0.003(2) -0.004(2) -0.003(2)
B5 0.011(3) 0.022(3) 0.023(3) 0.011(2) 0.003(2) -0.004(2)
B6 0.020(3) 0.011(2) 0.024(3) -0.001(2) -0.005(3) 0.001(2)
C39 0.018(3) 0.020(2) 0.035(3) -0.006(2) 0.003(2) -0.005(2)
C40 0.022(3) 0.018(2) 0.034(3) 0.000(2) -0.001(2) -0.007(2)
C41 0.015(3) 0.018(2) 0.037(3) 0.002(2) 0.001(2) -0.009(2)
C42 0.009(3) 0.025(3) 0.034(3) -0.005(2) -0.004(2) -0.002(2)
C43 0.013(3) 0.028(3) 0.032(3) -0.006(2) -0.003(2) -0.007(2)
C44 0.026(3) 0.023(3) 0.046(4) -0.008(3) 0.001(3) -0.009(2)
C45 0.033(3) 0.022(3) 0.037(3) 0.004(2) 0.004(3) -0.010(2)
C46 0.018(3) 0.024(3) 0.051(4) -0.014(3) 0.011(3) -0.003(2)
C47 0.020(3) 0.034(3) 0.054(4) 0.000(3) -0.013(3) -0.001(3)
C48 0.040(4) 0.038(3) 0.035(3) -0.012(3) -0.008(3) -0.013(3)
C49 0.011(3) 0.015(2) 0.020(3) -0.0028(19) 0.004(2) -0.0016(19)
C50 0.020(3) 0.018(2) 0.020(3) 0.001(2) 0.002(2) 0.006(2)
C51 0.025(3) 0.017(2) 0.024(3) -0.005(2) 0.001(2) 0.000(2)
C52 0.040(4) 0.029(3) 0.020(3) 0.002(2) 0.005(3) 0.007(3)
C53 0.035(4) 0.042(4) 0.030(3) 0.010(3) 0.014(3) 0.008(3)
C54 0.023(3) 0.051(4) 0.043(4) 0.013(3) 0.001(3) -0.008(3)
C55 0.022(3) 0.038(3) 0.030(3) 0.005(3) -0.001(3) -0.011(3)
C56 0.017(3) 0.015(2) 0.019(3) -0.0013(19) 0.001(2) -0.004(2)
C57 0.015(3) 0.019(2) 0.018(3) 0.001(2) 0.003(2) -0.003(2)
C58 0.025(3) 0.026(3) 0.027(3) 0.000(2) -0.003(2) 0.000(2)
C59 0.022(3) 0.029(3) 0.028(3) 0.000(2) 0.003(2) 0.002(2)
C60 0.013(3) 0.028(3) 0.043(4) 0.012(3) -0.007(3) 0.002(2)
C61 0.020(3) 0.030(3) 0.029(3) 0.006(2) -0.006(2) -0.008(2)
C62 0.021(3) 0.019(2) 0.024(3) 0.000(2) -0.001(2) -0.006(2)
C63 0.013(3) 0.016(2) 0.017(2) -0.0021(19) 0.001(2) -0.0034(19)
C64 0.017(3) 0.020(2) 0.015(2) 0.0003(19) -0.001(2) 0.001(2)
C65 0.030(3) 0.019(2) 0.021(3) 0.002(2) -0.009(2) -0.004(2)
C66 0.040(4) 0.016(2) 0.027(3) -0.001(2) -0.017(3) 0.001(2)
C67 0.039(4) 0.029(3) 0.024(3) -0.010(2) -0.012(3) 0.009(3)
C68 0.035(3) 0.028(3) 0.015(3) 0.000(2) -0.001(2) -0.004(2)
C69 0.024(3) 0.013(2) 0.025(3) 0.000(2) -0.004(2) -0.004(2)
C70 0.014(3) 0.015(2) 0.020(3) -0.0019(19) -0.002(2) -0.0028(19)
C71 0.018(3) 0.014(2) 0.016(2) -0.0005(18) -0.005(2) -0.0047(19)
C72 0.017(3) 0.024(3) 0.018(3) 0.002(2) 0.002(2) 0.001(2)
C73 0.021(3) 0.024(3) 0.030(3) -0.005(2) -0.004(2) 0.005(2)
C74 0.038(4) 0.016(2) 0.038(3) 0.002(2) -0.019(3) 0.002(2)
C75 0.039(4) 0.020(3) 0.025(3) 0.008(2) -0.008(3) -0.005(2)
C76 0.021(3) 0.021(2) 0.022(3) -0.004(2) 0.003(2) -0.001(2)
C77 0.023(3) 0.034(3) 0.045(4) -0.013(3) -0.010(3) 0.007(3)
C78 0.034(4) 0.033(3) 0.041(4) -0.005(3) -0.003(3) 0.004(3)
C79 0.025(4) 0.031(3) 0.078(5) -0.007(3) -0.004(4) -0.004(3)
C80 0.035(4) 0.050(4) 0.071(5) -0.034(4) -0.015(4) 0.004(3)
C81 0.043(4) 0.061(5) 0.044(4) -0.028(4) -0.010(3) 0.019(4)
C82 0.030(4) 0.036(3) 0.050(4) -0.005(3) -0.001(3) 0.003(3)
C83 0.032(3) 0.039(3) 0.046(4) -0.011(3) -0.007(3) 0.000(3)

loop_
_atom_type_symbol
_atom_type_description
_atom_type_scat_dispersion_real
_atom_type_scat_dispersion_imag
_atom_type_scat_source
C C 0.0033 0.0016 'International Tables Vol C Tables 4.2.6.8 and 6.1.1.4'
H H 0.0000 0.0000 'International Tables Vol C Tables 4.2.6.8 and 6.1.1.4'
B B 0.0013 0.0007 'International Tables Vol C Tables 4.2.6.8 and 6.1.1.4'
Ir Ir -1.4442 7.9887 'International Tables Vol C Tables 4.2.6.8 and 6.1.1.4'

loop_
_geom_angle_atom_site_label_1
_geom_angle_atom_site_label_2
_geom_angle_atom_site_label_3
_geom_angle
_geom_angle_site_symmetry_1
B2 Ir1 C25 83.8(2) .
B2 Ir1 C32 83.2(2) .
C25 Ir1 C32 38.06(16) .
B2 Ir1 C1 102.1(2) .
C25 Ir1 C1 133.61(18) .
C32 Ir1 C1 170.21(19) .
B2 Ir1 C5 98.4(2) .
C25 Ir1 C5 171.99(18) .
C32 Ir1 C5 149.66(18) .
C1 Ir1 C5 38.43(18) .
B2 Ir1 C2 135.4(2) .
C25 Ir1 C2 109.19(18) .
C32 Ir1 C2 133.21(19) .
C1 Ir1 C2 38.30(19) .
C5 Ir1 C2 63.87(19) .
B2 Ir1 C4 127.8(2) .
C25 Ir1 C4 143.90(19) .
C32 Ir1 C4 119.64(18) .
C1 Ir1 C4 63.57(18) .
C5 Ir1 C4 38.09(19) .
C2 Ir1 C4 62.84(18) .
B2 Ir1 B3 52.8(2) .
C25 Ir1 B3 41.65(18) .
C32 Ir1 B3 69.11(18) .
C1 Ir1 B3 107.39(19) .
C5 Ir1 B3 135.01(19) .
C2 Ir1 B3 109.83(19) .
C4 Ir1 B3 170.92(19) .
B2 Ir1 B1 51.8(2) .
C25 Ir1 B1 69.72(18) .
C32 Ir1 B1 41.90(19) .
C1 Ir1 B1 147.2(2) .
C5 Ir1 B1 117.69(19) .
C2 Ir1 B1 172.77(19) .
C4 Ir1 B1 113.53(18) .
B3 Ir1 B1 74.36(19) .
B2 Ir1 C3 161.2(2) .
C25 Ir1 C3 114.50(18) .
C32 Ir1 C3 113.40(18) .
C1 Ir1 C3 62.89(19) .
C5 Ir1 C3 62.9(2) .
C2 Ir1 C3 37.17(17) .
C4 Ir1 C3 37.01(19) .
B3 Ir1 C3 139.62(19) .
B1 Ir1 C3 136.20(18) .
C32 B1 C11 112.7(4) .
C32 B1 B2 107.3(4) .
C11 B1 B2 57.8(3) .
C32 B1 Ir1 65.7(3) .
C11 B1 Ir1 111.7(3) .
B2 B1 Ir1 59.0(2) .
C32 B1 H1 119(2) .
C11 B1 H1 119(2) .
B2 B1 H1 126(2) .
Ir1 B1 H1 117(2) .
C11 B2 C18 47.3(2) .
C11 B2 B1 53.2(3) .
C18 B2 B1 87.6(3) .
C11 B2 B3 87.5(3) .
C18 B2 B3 51.2(3) .
B1 B2 B3 90.8(3) .
C11 B2 Ir1 116.9(3) .
C18 B2 Ir1 114.7(3) .
B1 B2 Ir1 69.2(3) .
B3 B2 Ir1 68.5(3) .
C11 B2 H2 118(3) .
C18 B2 H2 124(3) .
B1 B2 H2 130(3) .
B3 B2 H2 139(3) .
Ir1 B2 H2 117(3) .
C25 B3 C18 113.0(4) .
C25 B3 B2 107.1(3) .
C18 B3 B2 58.4(3) .
C25 B3 Ir1 65.8(2) .
C18 B3 Ir1 112.3(3) .
B2 B3 Ir1 58.7(2) .
C25 B3 H3 127(3) .
C18 B3 H3 113(3) .
B2 B3 H3 119(3) .
Ir1 B3 H3 117(3) .
C5 C1 C2 107.8(4) .
C5 C1 C6 125.4(5) .
C2 C1 C6 126.7(5) .
C5 C1 Ir1 70.9(3) .
C2 C1 Ir1 72.0(3) .
C6 C1 Ir1 125.0(4) .
C3 C2 C1 108.1(4) .
C3 C2 C7 126.5(5) .
C1 C2 C7 125.3(5) .
C3 C2 Ir1 73.7(3) .
C1 C2 Ir1 69.7(3) .
C7 C2 Ir1 125.3(3) .
C4 C3 C2 108.0(5) .
C4 C3 C8 125.1(5) .
C2 C3 C8 126.9(5) .
C4 C3 Ir1 69.6(3) .
C2 C3 Ir1 69.2(3) .
C8 C3 Ir1 128.5(4) .
C3 C4 C5 108.6(4) .
C3 C4 C9 126.7(5) .
C5 C4 C9 124.2(5) .
C3 C4 Ir1 73.4(3) .
C5 C4 Ir1 69.7(3) .
C9 C4 Ir1 129.5(4) .
C4 C5 C1 107.5(5) .
C4 C5 C10 126.4(5) .
C1 C5 C10 125.9(5) .
C4 C5 Ir1 72.2(3) .
C1 C5 Ir1 70.6(3) .
C10 C5 Ir1 127.4(4) .
C1 C6 H6A 109.5 .
C1 C6 H6B 109.5 .
H6A C6 H6B 109.5 .
C1 C6 H6C 109.5 .
H6A C6 H6C 109.5 .
H6B C6 H6C 109.5 .
C2 C7 H7A 109.5 .
C2 C7 H7B 109.5 .
H7A C7 H7B 109.5 .
C2 C7 H7C 109.5 .
H7A C7 H7C 109.5 .
H7B C7 H7C 109.5 .
C3 C8 H8A 109.5 .
C3 C8 H8B 109.5 .
H8A C8 H8B 109.5 .
C3 C8 H8C 109.5 .
H8A C8 H8C 109.5 .
H8B C8 H8C 109.5 .
C4 C9 H9A 109.5 .
C4 C9 H9B 109.5 .
H9A C9 H9B 109.5 .
C4 C9 H9C 109.5 .
H9A C9 H9C 109.5 .
H9B C9 H9C 109.5 .
C5 C10 H10A 109.5 .
C5 C10 H10B 109.5 .
H10A C10 H10B 109.5 .
C5 C10 H10C 109.5 .
H10A C10 H10C 109.5 .
H10B C10 H10C 109.5 .
C18 C11 C12 126.5(4) .
C18 C11 B1 113.5(4) .
C12 C11 B1 119.9(4) .
C18 C11 B2 67.4(3) .
C12 C11 B2 129.4(4) .
B1 C11 B2 69.1(3) .
C13 C12 C17 117.9(5) .
C13 C12 C11 120.2(4) .
C17 C12 C11 121.9(4) .
C14 C13 C12 121.5(5) .
C14 C13 H13 119.3 .
C12 C13 H13 119.3 .
C13 C14 C15 119.7(5) .
C13 C14 H14 120.2 .
C15 C14 H14 120.2 .
C16 C15 C14 119.5(5) .
C16 C15 H15 120.3 .
C14 C15 H15 120.3 .
C15 C16 C17 120.8(5) .
C15 C16 H16 119.6 .
C17 C16 H16 119.6 .
C16 C17 C12 120.6(5) .
C16 C17 H17 119.7 .
C12 C17 H17 119.7 .
C11 C18 C19 125.6(5) .
C11 C18 B3 115.6(4) .
C19 C18 B3 118.6(4) .
C11 C18 B2 65.3(3) .
C19 C18 B2 129.7(4) .
B3 C18 B2 70.4(3) .
C24 C19 C20 118.9(4) .
C24 C19 C18 119.0(5) .
C20 C19 C18 122.0(4) .
C21 C20 C19 120.7(5) .
C21 C20 H20 119.7 .
C19 C20 H20 119.7 .
C22 C21 C20 119.4(5) .
C22 C21 H21 120.3 .
C20 C21 H21 120.3 .
C23 C22 C21 120.2(5) .
C23 C22 H22 119.9 .
C21 C22 H22 119.9 .
C22 C23 C24 121.2(5) .
C22 C23 H23 119.4 .
C24 C23 H23 119.4 .
C19 C24 C23 119.6(5) .
C19 C24 H24 120.2 .
C23 C24 H24 120.2 .
C32 C25 C26 125.2(4) .
C32 C25 B3 114.4(4) .
C26 C25 B3 120.3(4) .
C32 C25 Ir1 71.1(3) .
C26 C25 Ir1 122.0(3) .
B3 C25 Ir1 72.5(3) .
C31 C26 C27 116.9(5) .
C31 C26 C25 124.1(4) .
C27 C26 C25 119.0(5) .
C28 C27 C26 120.9(5) .
C28 C27 H27 119.5 .
C26 C27 H27 119.5 .
C29 C28 C27 120.4(5) .
C29 C28 H28 119.8 .
C27 C28 H28 119.8 .
C28 C29 C30 119.6(5) .
C28 C29 H29 120.2 .
C30 C29 H29 120.2 .
C31 C30 C29 120.6(5) .
C31 C30 H30 119.7 .
C29 C30 H30 119.7 .
C30 C31 C26 121.6(5) .
C30 C31 H31 119.2 .
C26 C31 H31 119.2 .
C25 C32 C33 127.1(4) .
C25 C32 B1 115.1(4) .
C33 C32 B1 117.5(4) .
C25 C32 Ir1 70.8(3) .
C33 C32 Ir1 130.7(3) .
B1 C32 Ir1 72.4(3) .
C34 C33 C38 117.9(4) .
C34 C33 C32 122.2(4) .
C38 C33 C32 119.8(4) .
C33 C34 C35 121.5(5) .
C33 C34 H34 119.3 .
C35 C34 H34 119.3 .
C36 C35 C34 119.4(5) .
C36 C35 H35 120.3 .
C34 C35 H35 120.3 .
C35 C36 C37 121.0(5) .
C35 C36 H36 119.5 .
C37 C36 H36 119.5 .
C36 C37 C38 119.2(6) .
C36 C37 H37 120.4 .
C38 C37 H37 120.4 .
C37 C38 C33 121.1(5) .
C37 C38 H38 119.4 .
C33 C38 H38 119.4 .
B5 Ir2 C63 84.1(2) .
B5 Ir2 C70 83.5(2) .
C63 Ir2 C70 38.15(16) .
B5 Ir2 C43 103.2(2) .
C63 Ir2 C43 168.08(18) .
C70 Ir2 C43 132.36(18) .
B5 Ir2 C39 97.7(2) .
C63 Ir2 C39 151.17(18) .
C70 Ir2 C39 170.60(18) .
C43 Ir2 C39 38.27(19) .
B5 Ir2 C42 137.0(2) .
C63 Ir2 C42 131.45(18) .
C70 Ir2 C42 109.35(18) .
C43 Ir2 C42 37.95(19) .
C39 Ir2 C42 63.56(19) .
B5 Ir2 C40 125.6(2) .
C63 Ir2 C40 119.95(18) .
C70 Ir2 C40 146.16(19) .
C43 Ir2 C40 63.47(19) .
C39 Ir2 C40 37.96(19) .
C42 Ir2 C40 63.00(19) .
B5 Ir2 C41 160.6(2) .
C63 Ir2 C41 112.03(18) .
C70 Ir2 C41 115.74(18) .
C43 Ir2 C41 62.9(2) .
C39 Ir2 C41 62.98(19) .
C42 Ir2 C41 37.41(19) .
C40 Ir2 C41 37.36(17) .
B5 Ir2 B4 52.2(2) .
C63 Ir2 B4 69.31(19) .
C70 Ir2 B4 41.5(2) .
C43 Ir2 B4 107.5(2) .
C39 Ir2 B4 133.4(2) .
C42 Ir2 B4 111.72(19) .
C40 Ir2 B4 170.7(2) .
C41 Ir2 B4 142.28(19) .
B5 Ir2 B6 52.9(2) .
C63 Ir2 B6 41.94(18) .
C70 Ir2 B6 69.42(17) .
C43 Ir2 B6 149.51(19) .
C39 Ir2 B6 118.69(19) .
C42 Ir2 B6 170.1(2) .
C40 Ir2 B6 112.20(19) .
C41 Ir2 B6 133.6(2) .
B4 Ir2 B6 74.2(2) .
C70 B4 C49 112.8(4) .
C70 B4 B5 107.7(4) .
C49 B4 B5 57.9(3) .
C70 B4 Ir2 65.6(3) .
C49 B4 Ir2 111.4(3) .
B5 B4 Ir2 58.9(2) .
C70 B4 H4 124(3) .
C49 B4 H4 113(3) .
B5 B4 H4 123(3) .
Ir2 B4 H4 122(2) .
C49 B5 C56 46.7(2) .
C49 B5 B4 52.1(3) .
C56 B5 B4 87.0(3) .
C49 B5 B6 86.1(3) .
C56 B5 B6 50.9(3) .
B4 B5 B6 90.3(3) .
C49 B5 Ir2 115.4(3) .
C56 B5 Ir2 114.8(4) .
B4 B5 Ir2 68.9(3) .
B6 B5 Ir2 68.9(3) .
C49 B5 H5 123.4(5) .
C56 B5 H5 154.3(6) .
B4 B5 H5 103.2(4) .
B6 B5 H5 150.0(5) .
Ir2 B5 H5 90.9(4) .
C63 B6 C56 113.1(4) .
C63 B6 B5 105.9(4) .
C56 B6 B5 58.0(3) .
C63 B6 Ir2 64.6(2) .
C56 B6 Ir2 111.3(3) .
B5 B6 Ir2 58.2(2) .
C63 B6 H6 124(3) .
C56 B6 H6 115(3) .
B5 B6 H6 124(3) .
Ir2 B6 H6 120(3) .
C43 C39 C40 108.1(5) .
C43 C39 C44 126.4(5) .
C40 C39 C44 125.3(5) .
C43 C39 Ir2 70.8(3) .
C40 C39 Ir2 72.8(3) .
C44 C39 Ir2 126.4(4) .
C39 C40 C41 107.8(5) .
C39 C40 C45 125.7(5) .
C41 C40 C45 126.0(5) .
C39 C40 Ir2 69.3(3) .
C41 C40 Ir2 72.5(3) .
C45 C40 Ir2 129.7(4) .
C42 C41 C40 107.7(5) .
C42 C41 C46 126.8(5) .
C40 C41 C46 125.3(5) .
C42 C41 Ir2 69.3(3) .
C40 C41 Ir2 70.1(3) .
C46 C41 Ir2 130.2(3) .
C43 C42 C41 108.3(4) .
C43 C42 C47 125.6(5) .
C41 C42 C47 125.8(5) .
C43 C42 Ir2 70.0(3) .
C41 C42 Ir2 73.2(3) .
C47 C42 Ir2 127.2(4) .
C42 C43 C39 108.0(5) .
C42 C43 C48 125.2(5) .
C39 C43 C48 126.6(5) .
C42 C43 Ir2 72.0(3) .
C39 C43 Ir2 70.9(3) .
C48 C43 Ir2 126.6(4) .
C39 C44 H44A 109.5 .
C39 C44 H44B 109.5 .
H44A C44 H44B 109.5 .
C39 C44 H44C 109.5 .
H44A C44 H44C 109.5 .
H44B C44 H44C 109.5 .
C40 C45 H45A 109.5 .
C40 C45 H45B 109.5 .
H45A C45 H45B 109.5 .
C40 C45 H45C 109.5 .
H45A C45 H45C 109.5 .
H45B C45 H45C 109.5 .
C41 C46 H46A 109.5 .
C41 C46 H46B 109.5 .
H46A C46 H46B 109.5 .
C41 C46 H46C 109.5 .
H46A C46 H46C 109.5 .
H46B C46 H46C 109.5 .
C42 C47 H47A 109.5 .
C42 C47 H47B 109.5 .
H47A C47 H47B 109.5 .
C42 C47 H47C 109.5 .
H47A C47 H47C 109.5 .
H47B C47 H47C 109.5 .
C43 C48 H48A 109.5 .
C43 C48 H48B 109.5 .
H48A C48 H48B 109.5 .
C43 C48 H48C 109.5 .
H48A C48 H48C 109.5 .
H48B C48 H48C 109.5 .
C56 C49 C50 125.3(4) .
C56 C49 B4 115.3(4) .
C50 C49 B4 119.4(4) .
C56 C49 B5 67.4(3) .
C50 C49 B5 131.0(4) .
B4 C49 B5 70.0(3) .
C51 C50 C55 118.0(5) .
C51 C50 C49 122.0(5) .
C55 C50 C49 119.9(5) .
C50 C51 C52 121.1(5) .
C50 C51 H51 119.4 .
C52 C51 H51 119.4 .
C53 C52 C51 120.8(6) .
C53 C52 H52 119.6 .
C51 C52 H52 119.6 .
C52 C53 C54 119.1(6) .
C52 C53 H53 120.5 .
C54 C53 H53 120.5 .
C55 C54 C53 120.3(6) .
C55 C54 H54 119.8 .
C53 C54 H54 119.8 .
C54 C55 C50 120.7(5) .
C54 C55 H55 119.7 .
C50 C55 H55 119.7 .
C49 C56 C57 124.1(4) .
C49 C56 B6 115.1(4) .
C57 C56 B6 120.4(4) .
C49 C56 B5 65.9(3) .
C57 C56 B5 126.8(4) .
B6 C56 B5 71.1(3) .
C58 C57 C62 118.4(5) .
C58 C57 C56 121.8(4) .
C62 C57 C56 119.7(5) .
C57 C58 C59 121.9(5) .
C57 C58 H58 119.0 .
C59 C58 H58 119.0 .
C60 C59 C58 119.1(5) .
C60 C59 H59 120.4 .
C58 C59 H59 120.4 .
C61 C60 C59 119.8(5) .
C61 C60 H60 120.1 .
C59 C60 H60 120.1 .
C60 C61 C62 120.4(5) .
C60 C61 H61 119.8 .
C62 C61 H61 119.8 .
C57 C62 C61 120.3(5) .
C57 C62 H62 119.8 .
C61 C62 H62 119.8 .
C70 C63 C64 127.5(4) .
C70 C63 B6 114.9(4) .
C64 C63 B6 117.4(4) .
C70 C63 Ir2 71.2(3) .
C64 C63 Ir2 128.1(3) .
B6 C63 Ir2 73.4(3) .
C65 C64 C69 117.6(5) .
C65 C64 C63 121.1(4) .
C69 C64 C63 121.1(4) .
C66 C65 C64 121.2(5) .
C66 C65 H65 119.4 .
C64 C65 H65 119.4 .
C67 C66 C65 120.1(5) .
C67 C66 H66 119.9 .
C65 C66 H66 119.9 .
C68 C67 C66 119.9(5) .
C68 C67 H67 120.0 .
C66 C67 H67 120.0 .
C67 C68 C69 119.4(5) .
C67 C68 H68 120.3 .
C69 C68 H68 120.3 .
C68 C69 C64 121.6(5) .
C68 C69 H69 119.2 .
C64 C69 H69 119.2 .
C63 C70 C71 125.9(4) .
C63 C70 B4 115.0(4) .
C71 C70 B4 119.0(4) .
C63 C70 Ir2 70.6(3) .
C71 C70 Ir2 124.7(3) .
B4 C70 Ir2 72.9(3) .
C72 C71 C76 117.6(4) .
C72 C71 C70 122.9(4) .
C76 C71 C70 119.5(5) .
C71 C72 C73 120.8(5) .
C71 C72 H72 119.6 .
C73 C72 H72 119.6 .
C74 C73 C72 120.6(5) .
C74 C73 H73 119.7 .
C72 C73 H73 119.7 .
C73 C74 C75 119.4(5) .
C73 C74 H74 120.3 .
C75 C74 H74 120.3 .
C74 C75 C76 119.8(5) .
C74 C75 H75 120.1 .
C76 C75 H75 120.1 .
C71 C76 C75 121.9(5) .
C71 C76 H76 119.1 .
C75 C76 H76 119.1 .
C78 C77 C82 117.4(5) .
C78 C77 C83 123.9(6) .
C82 C77 C83 118.7(6) .
C79 C78 C77 121.0(6) .
C79 C78 H78 119.5 .
C77 C78 H78 119.5 .
C80 C79 C78 120.0(6) .
C80 C79 H79 120.0 .
C78 C79 H79 120.0 .
C81 C80 C79 119.9(6) .
C81 C80 H80 120.1 .
C79 C80 H80 120.1 .
C80 C81 C82 119.9(7) .
C80 C81 H81 120.1 .
C82 C81 H81 120.1 .
C81 C82 C77 121.8(6) .
C81 C82 H82 119.1 .
C77 C82 H82 119.1 .
C83 C83 C77 126.4(8) 2_655
C83 C83 H83 116.8 2_655
C77 C83 H83 116.8 .

loop_
_geom_bond_atom_site_label_1
_geom_bond_atom_site_label_2
_geom_bond_distance
_geom_bond_site_symmetry_2
Ir1 B2 2.085(6) .
Ir1 C25 2.171(5) .
Ir1 C32 2.175(5) .
Ir1 C1 2.190(5) .
Ir1 C5 2.194(5) .
Ir1 C2 2.220(5) .
Ir1 C4 2.228(5) .
Ir1 B3 2.270(5) .
Ir1 B1 2.273(6) .
Ir1 C3 2.279(5) .
B1 C32 1.593(7) .
B1 C11 1.638(7) .
B1 B2 1.912(7) .
B1 H1 1.16(5) .
B2 C11 1.731(7) .
B2 C18 1.758(7) .
B2 B3 1.945(8) .
B2 H2 0.89(5) .
B3 C25 1.582(7) .
B3 C18 1.608(8) .
B3 H3 1.04(5) .
C1 C5 1.443(7) .
C1 C2 1.447(7) .
C1 C6 1.498(7) .
C2 C3 1.435(7) .
C2 C7 1.503(7) .
C3 C4 1.431(7) .
C3 C8 1.497(7) .
C4 C5 1.443(7) .
C4 C9 1.509(7) .
C5 C10 1.485(7) .
C6 H6A 0.9800 .
C6 H6B 0.9800 .
C6 H6C 0.9800 .
C7 H7A 0.9800 .
C7 H7B 0.9800 .
C7 H7C 0.9800 .
C8 H8A 0.9800 .
C8 H8B 0.9800 .
C8 H8C 0.9800 .
C9 H9A 0.9800 .
C9 H9B 0.9800 .
C9 H9C 0.9800 .
C10 H10A 0.9800 .
C10 H10B 0.9800 .
C10 H10C 0.9800 .
C11 C18 1.399(6) .
C11 C12 1.472(7) .
C12 C13 1.395(7) .
C12 C17 1.405(7) .
C13 C14 1.389(7) .
C13 H13 0.9500 .
C14 C15 1.395(8) .
C14 H14 0.9500 .
C15 C16 1.382(8) .
C15 H15 0.9500 .
C16 C17 1.385(7) .
C16 H16 0.9500 .
C17 H17 0.9500 .
C18 C19 1.500(6) .
C19 C24 1.394(6) .
C19 C20 1.411(7) .
C20 C21 1.397(7) .
C20 H20 0.9500 .
C21 C22 1.395(7) .
C21 H21 0.9500 .
C22 C23 1.369(8) .
C22 H22 0.9500 .
C23 C24 1.401(7) .
C23 H23 0.9500 .
C24 H24 0.9500 .
C25 C32 1.417(6) .
C25 C26 1.497(7) .
C26 C31 1.407(7) .
C26 C27 1.413(6) .
C27 C28 1.398(7) .
C27 H27 0.9500 .
C28 C29 1.377(8) .
C28 H28 0.9500 .
C29 C30 1.387(7) .
C29 H29 0.9500 .
C30 C31 1.376(7) .
C30 H30 0.9500 .
C31 H31 0.9500 .
C32 C33 1.492(6) .
C33 C34 1.389(7) .
C33 C38 1.409(7) .
C34 C35 1.398(7) .
C34 H34 0.9500 .
C35 C36 1.376(9) .
C35 H35 0.9500 .
C36 C37 1.390(8) .
C36 H36 0.9500 .
C37 C38 1.391(7) .
C37 H37 0.9500 .
C38 H38 0.9500 .
Ir2 B5 2.098(6) .
Ir2 C63 2.171(4) .
Ir2 C70 2.179(4) .
Ir2 C43 2.193(5) .
Ir2 C39 2.194(5) .
Ir2 C42 2.220(5) .
Ir2 C40 2.240(5) .
Ir2 C41 2.272(5) .
Ir2 B4 2.286(6) .
Ir2 B6 2.303(5) .
B4 C70 1.584(8) .
B4 C49 1.625(7) .
B4 B5 1.935(8) .
B4 H4 1.15(5) .
B5 C49 1.744(7) .
B5 C56 1.763(7) .
B5 B6 1.967(8) .
B5 H5 0.955(6) .
B6 C63 1.606(7) .
B6 C56 1.614(8) .
B6 H6 1.11(5) .
C39 C43 1.438(7) .
C39 C40 1.443(8) .
C39 C44 1.494(7) .
C40 C41 1.445(7) .
C40 C45 1.496(7) .
C41 C42 1.441(7) .
C41 C46 1.501(7) .
C42 C43 1.435(7) .
C42 C47 1.508(7) .
C43 C48 1.485(7) .
C44 H44A 0.9800 .
C44 H44B 0.9800 .
C44 H44C 0.9800 .
C45 H45A 0.9800 .
C45 H45B 0.9800 .
C45 H45C 0.9800 .
C46 H46A 0.9800 .
C46 H46B 0.9800 .
C46 H46C 0.9800 .
C47 H47A 0.9800 .
C47 H47B 0.9800 .
C47 H47C 0.9800 .
C48 H48A 0.9800 .
C48 H48B 0.9800 .
C48 H48C 0.9800 .
C49 C56 1.389(6) .
C49 C50 1.481(7) .
C50 C51 1.389(7) .
C50 C55 1.401(7) .
C51 C52 1.394(7) .
C51 H51 0.9500 .
C52 C53 1.365(9) .
C52 H52 0.9500 .
C53 C54 1.403(9) .
C53 H53 0.9500 .
C54 C55 1.387(8) .
C54 H54 0.9500 .
C55 H55 0.9500 .
C56 C57 1.488(7) .
C57 C58 1.378(7) .
C57 C62 1.396(6) .
C58 C59 1.395(7) .
C58 H58 0.9500 .
C59 C60 1.396(7) .
C59 H59 0.9500 .
C60 C61 1.377(8) .
C60 H60 0.9500 .
C61 C62 1.401(7) .
C61 H61 0.9500 .
C62 H62 0.9500 .
C63 C70 1.421(6) .
C63 C64 1.484(7) .
C64 C65 1.390(7) .
C64 C69 1.402(7) .
C65 C66 1.388(7) .
C65 H65 0.9500 .
C66 C67 1.386(8) .
C66 H66 0.9500 .
C67 C68 1.386(7) .
C67 H67 0.9500 .
C68 C69 1.389(7) .
C68 H68 0.9500 .
C69 H69 0.9500 .
C70 C71 1.491(6) .
C71 C72 1.390(7) .
C71 C76 1.391(6) .
C72 C73 1.406(7) .
C72 H72 0.9500 .
C73 C74 1.376(7) .
C73 H73 0.9500 .
C74 C75 1.384(8) .
C74 H74 0.9500 .
C75 C76 1.396(7) .
C75 H75 0.9500 .
C76 H76 0.9500 .
C77 C78 1.387(8) .
C77 C82 1.390(8) .
C77 C83 1.487(8) .
C78 C79 1.387(8) .
C78 H78 0.9500 .
C79 C80 1.376(10) .
C79 H79 0.9500 .
C80 C81 1.371(10) .
C80 H80 0.9500 .
C81 C82 1.374(9) .
C81 H81 0.9500 .
C82 H82 0.9500 .
C83 C83 1.298(12) 2_655
C83 H83 0.9500 .
